data_4064456
loop_
_publ_author_name
'Klis, Tomasz'
'Powell, Douglas R.'
'Wojtas, Lukasz'
'Wehmschulte, Rudolf J.'

_publ_section_title
;
 Synthesis and Characterization of Bulky Cationic Arylalkylaluminum
 Compounds
;
_journal_issue 9
_journal_name_full Organometallics
_journal_page_first 2563
_journal_paper_doi 10.1021/om200120y
_journal_volume 30
_journal_year 2011
_chemical_formula_moiety 'C64 H86 O2 Al2, 4(C6 H6)'
_chemical_formula_sum 'C88 H110 Al2 O2'
_chemical_formula_weight 1253.72
_chemical_name_systematic
; 
 ? 
;
_space_group_IT_number 14
_symmetry_cell_setting monoclinic
_symmetry_space_group_name_Hall '-P 2ybc'
_symmetry_space_group_name_H-M 'P 1 21/c 1'
_atom_sites_solution_hydrogens geom
_atom_sites_solution_primary direct
_atom_sites_solution_secondary difmap
_audit_creation_method SHELXL-97
_cell_angle_alpha 90.00
_cell_angle_beta 115.330(12)
_cell_angle_gamma 90.00
_cell_formula_units_Z 2
_cell_length_a 13.723(4)
_cell_length_b 19.109(6)
_cell_length_c 15.786(5)
_cell_measurement_reflns_used 3423
_cell_measurement_temperature 100(2)
_cell_measurement_theta_max 22.74
_cell_measurement_theta_min 2.57
_cell_volume 3742(2)
_computing_cell_refinement 'SAINT (Bruker, 2007)'
_computing_data_collection 'SMART (Bruker, 2007)'
_computing_data_reduction 'SAINT (Bruker, 2007)'
_computing_molecular_graphics 'SHELXTL (Sheldrick, 2008)'
_computing_publication_material 'SHELXTL (Sheldrick, 2008)'
_computing_structure_refinement 'SHELXTL (Sheldrick, 2008)'
_computing_structure_solution 'SHELXTL (Sheldrick, 2008)'
_diffrn_ambient_temperature 100(2)
_diffrn_measured_fraction_theta_full 0.999
_diffrn_measured_fraction_theta_max 0.999
_diffrn_measurement_device_type 'CCD Bruker APEX'
_diffrn_measurement_method '\f and \w scans'
_diffrn_radiation_monochromator graphite
_diffrn_radiation_source 'fine-focus sealed tube'
_diffrn_radiation_type MoK\a
_diffrn_radiation_wavelength 0.71073
_diffrn_reflns_av_R_equivalents 0.1335
_diffrn_reflns_av_sigmaI/netI 0.0962
_diffrn_reflns_limit_h_max 14
_diffrn_reflns_limit_h_min -14
_diffrn_reflns_limit_k_max 20
_diffrn_reflns_limit_k_min -20
_diffrn_reflns_limit_l_max 17
_diffrn_reflns_limit_l_min -17
_diffrn_reflns_number 31919
_diffrn_reflns_theta_full 22.72
_diffrn_reflns_theta_max 22.72
_diffrn_reflns_theta_min 2.13
_diffrn_standards_number 0
_exptl_absorpt_coefficient_mu 0.086
_exptl_absorpt_correction_T_max 0.994
_exptl_absorpt_correction_T_min 0.962
_exptl_absorpt_correction_type multi-scan
_exptl_absorpt_process_details 'SADABS (Sheldrick, 2007)'
_exptl_crystal_colour colorless
_exptl_crystal_density_diffrn 1.113
_exptl_crystal_density_method 'not measured'
_exptl_crystal_description block
_exptl_crystal_F_000 1360
_exptl_crystal_size_max 0.43
_exptl_crystal_size_mid 0.21
_exptl_crystal_size_min 0.10
_refine_diff_density_max 0.234
_refine_diff_density_min -0.286
_refine_diff_density_rms 0.052
_refine_ls_extinction_method none
_refine_ls_goodness_of_fit_ref 1.001
_refine_ls_hydrogen_treatment constr
_refine_ls_matrix_type full
_refine_ls_number_parameters 424
_refine_ls_number_reflns 5021
_refine_ls_number_restraints 0
_refine_ls_restrained_S_all 1.001
_refine_ls_R_factor_all 0.1109
_refine_ls_R_factor_gt 0.0603
_refine_ls_shift/su_max 0.000
_refine_ls_shift/su_mean 0.000
_refine_ls_structure_factor_coef Fsqd
_refine_ls_weighting_details 'calc w=1/[\s^2^(Fo^2^)+(0.0700P)^2^+0.6400P] where P=(Fo^2^+2Fc^2^)/3'
_refine_ls_weighting_scheme calc
_refine_ls_wR_factor_gt 0.1301
_refine_ls_wR_factor_ref 0.1514
_reflns_number_gt 3195
_reflns_number_total 5021
_reflns_threshold_expression I>2\s(I)
_cod_data_source_file om200120y_si_001.cif
_cod_data_source_block compound_7.4(C6H6)_
_cod_original_sg_symbol_Hall '-P 2yc'
_cod_original_sg_symbol_H-M 'P 21/c'
_cod_database_code 4064456

loop_
_symmetry_equiv_pos_as_xyz
'x, y, z'
'-x, y+1/2, -z+1/2'
'-x, -y, -z'
'x, -y-1/2, z-1/2'

loop_
_atom_site_label
_atom_site_type_symbol
_atom_site_fract_x
_atom_site_fract_y
_atom_site_fract_z
_atom_site_U_iso_or_equiv
_atom_site_adp_type
_atom_site_occupancy
_atom_site_symmetry_multiplicity
_atom_site_calc_flag
_atom_site_refinement_flags
Al1 Al 0.41539(8) 0.54163(5) 1.00259(8) 0.0209(3) Uani 1 1 d .
O1 O 0.45535(17) 0.49887(11) 0.91812(16) 0.0213(6) Uani 1 1 d .
H1 H 0.4233 0.4982 0.8586 0.026 Uiso 1 1 d R
C1 C 0.2841(3) 0.50032(16) 1.0052(2) 0.0168(9) Uani 1 1 d .
C2 C 0.1935(3) 0.47846(16) 0.9235(3) 0.0167(9) Uani 1 1 d .
C3 C 0.1026(3) 0.45158(16) 0.9289(3) 0.0197(9) Uani 1 1 d .
H3 H 0.0430 0.4374 0.8731 0.024 Uiso 1 1 calc R
C4 C 0.0969(3) 0.44498(16) 1.0141(3) 0.0191(9) Uani 1 1 d .
H4 H 0.0353 0.4248 1.0172 0.023 Uiso 1 1 calc R
C5 C 0.1825(3) 0.46828(16) 1.0945(3) 0.0189(9) Uani 1 1 d .
H5 H 0.1786 0.4651 1.1530 0.023 Uiso 1 1 calc R
C6 C 0.2744(3) 0.49631(16) 1.0909(2) 0.0152(8) Uani 1 1 d .
C7 C 0.1890(3) 0.48797(18) 0.8276(3) 0.0195(9) Uani 1 1 d .
C8 C 0.1673(3) 0.55517(17) 0.7850(3) 0.0207(9) Uani 1 1 d .
C9 C 0.1618(3) 0.5625(2) 0.6953(3) 0.0265(10) Uani 1 1 d .
H9 H 0.1486 0.6074 0.6668 0.032 Uiso 1 1 calc R
C10 C 0.1751(3) 0.5059(2) 0.6469(3) 0.0344(11) Uani 1 1 d .
H10 H 0.1715 0.5122 0.5859 0.041 Uiso 1 1 calc R
C11 C 0.1937(3) 0.4405(2) 0.6872(3) 0.0277(10) Uani 1 1 d .
H11 H 0.2019 0.4017 0.6531 0.033 Uiso 1 1 calc R
C12 C 0.2005(3) 0.42998(18) 0.7766(3) 0.0229(9) Uani 1 1 d .
C13 C 0.1416(3) 0.61682(17) 0.8334(3) 0.0246(9) Uani 1 1 d .
H13 H 0.1837 0.6106 0.9026 0.029 Uiso 1 1 calc R
C14 C 0.1725(3) 0.68820(18) 0.8069(3) 0.0360(11) Uani 1 1 d .
H14A H 0.2474 0.6867 0.8151 0.054 Uiso 1 1 calc R
H14B H 0.1649 0.7246 0.8474 0.054 Uiso 1 1 calc R
H14C H 0.1249 0.6988 0.7413 0.054 Uiso 1 1 calc R
C15 C 0.0213(3) 0.61703(18) 0.8120(3) 0.0281(10) Uani 1 1 d .
H15A H -0.0219 0.6242 0.7447 0.042 Uiso 1 1 calc R
H15B H 0.0070 0.6549 0.8470 0.042 Uiso 1 1 calc R
H15C H 0.0021 0.5721 0.8307 0.042 Uiso 1 1 calc R
C16 C 0.2165(3) 0.35582(18) 0.8167(3) 0.0292(10) Uani 1 1 d .
H16 H 0.2418 0.3595 0.8861 0.035 Uiso 1 1 calc R
C17 C 0.3008(3) 0.3146(2) 0.7983(3) 0.0415(12) Uani 1 1 d .
H17A H 0.2745 0.3063 0.7308 0.062 Uiso 1 1 calc R
H17B H 0.3140 0.2697 0.8313 0.062 Uiso 1 1 calc R
H17C H 0.3681 0.3414 0.8209 0.062 Uiso 1 1 calc R
C18 C 0.1094(3) 0.31541(19) 0.7768(3) 0.0355(11) Uani 1 1 d .
H18A H 0.0553 0.3418 0.7887 0.053 Uiso 1 1 calc R
H18B H 0.1201 0.2695 0.8072 0.053 Uiso 1 1 calc R
H18C H 0.0846 0.3092 0.7091 0.053 Uiso 1 1 calc R
C19 C 0.3597(3) 0.52902(17) 1.1775(2) 0.0177(9) Uani 1 1 d .
C20 C 0.3507(3) 0.60065(17) 1.1953(3) 0.0204(9) Uani 1 1 d .
C21 C 0.4327(3) 0.6316(2) 1.2718(3) 0.0306(10) Uani 1 1 d .
H21 H 0.4282 0.6800 1.2838 0.037 Uiso 1 1 calc R
C22 C 0.5213(3) 0.5933(2) 1.3311(3) 0.0356(11) Uani 1 1 d .
H22 H 0.5777 0.6158 1.3824 0.043 Uiso 1 1 calc R
C23 C 0.5283(3) 0.5229(2) 1.3162(3) 0.0287(10) Uani 1 1 d .
H23 H 0.5889 0.4970 1.3580 0.034 Uiso 1 1 calc R
C24 C 0.4475(3) 0.48921(18) 1.2403(3) 0.0225(9) Uani 1 1 d .
C25 C 0.2507(3) 0.64197(17) 1.1353(3) 0.0231(9) Uani 1 1 d .
H25 H 0.2188 0.6208 1.0713 0.028 Uiso 1 1 calc R
C26 C 0.2712(3) 0.71976(18) 1.1253(3) 0.0344(11) Uani 1 1 d .
H26A H 0.2931 0.7431 1.1860 0.052 Uiso 1 1 calc R
H26B H 0.2050 0.7414 1.0792 0.052 Uiso 1 1 calc R
H26C H 0.3286 0.7245 1.1044 0.052 Uiso 1 1 calc R
C27 C 0.1668(3) 0.63623(18) 1.1755(3) 0.0287(10) Uani 1 1 d .
H27A H 0.1475 0.5870 1.1768 0.043 Uiso 1 1 calc R
H27B H 0.1022 0.6629 1.1361 0.043 Uiso 1 1 calc R
H27C H 0.1972 0.6552 1.2394 0.043 Uiso 1 1 calc R
C28 C 0.4519(3) 0.41084(17) 1.2279(3) 0.0245(9) Uani 1 1 d .
H28 H 0.4148 0.4002 1.1594 0.029 Uiso 1 1 calc R
C29 C 0.5668(3) 0.3809(2) 1.2661(3) 0.0344(11) Uani 1 1 d .
H29A H 0.6077 0.4057 1.2376 0.052 Uiso 1 1 calc R
H29B H 0.5634 0.3310 1.2508 0.052 Uiso 1 1 calc R
H29C H 0.6024 0.3869 1.3343 0.052 Uiso 1 1 calc R
C30 C 0.3913(3) 0.3726(2) 1.2766(3) 0.0367(11) Uani 1 1 d .
H30A H 0.4258 0.3829 1.3439 0.055 Uiso 1 1 calc R
H30B H 0.3932 0.3221 1.2669 0.055 Uiso 1 1 calc R
H30C H 0.3162 0.3886 1.2501 0.055 Uiso 1 1 calc R
C31 C 0.4279(3) 0.64291(18) 1.0090(3) 0.0264(10) Uani 1 1 d .
H31A H 0.3542 0.6621 0.9754 0.032 Uiso 1 1 calc R
H31B H 0.4533 0.6562 1.0756 0.032 Uiso 1 1 calc R
C32 C 0.4989(3) 0.68097(19) 0.9720(3) 0.0373(11) Uani 1 1 d .
H32A H 0.5713 0.6604 0.9996 0.056 Uiso 1 1 calc R
H32B H 0.5034 0.7306 0.9891 0.056 Uiso 1 1 calc R
H32C H 0.4679 0.6765 0.9037 0.056 Uiso 1 1 calc R
C1S C 0.2009(3) 0.5032(2) 0.3576(3) 0.0360(11) Uani 1 1 d .
H1S H 0.1870 0.4600 0.3246 0.043 Uiso 1 1 calc R
C2S C 0.3037(3) 0.5293(2) 0.3978(3) 0.0365(11) Uani 1 1 d .
H2S H 0.3605 0.5045 0.3919 0.044 Uiso 1 1 calc R
C3S C 0.3250(4) 0.5913(2) 0.4465(3) 0.0465(12) Uani 1 1 d .
H3S H 0.3963 0.6093 0.4750 0.056 Uiso 1 1 calc R
C4S C 0.2410(5) 0.6271(2) 0.4535(3) 0.0612(16) Uani 1 1 d .
H4S H 0.2543 0.6700 0.4869 0.073 Uiso 1 1 calc R
C5S C 0.1379(5) 0.6001(3) 0.4116(3) 0.0621(16) Uani 1 1 d .
H5S H 0.0800 0.6248 0.4158 0.074 Uiso 1 1 calc R
C6S C 0.1188(4) 0.5384(3) 0.3646(3) 0.0455(12) Uani 1 1 d .
H6S H 0.0478 0.5199 0.3364 0.055 Uiso 1 1 calc R
C7S C 0.1048(3) 0.3546(2) 0.4609(3) 0.0309(10) Uani 1 1 d .
H7S H 0.0728 0.3983 0.4350 0.037 Uiso 1 1 calc R
C8S C 0.0457(3) 0.3039(2) 0.4816(3) 0.0323(10) Uani 1 1 d .
H8S H -0.0270 0.3128 0.4700 0.039 Uiso 1 1 calc R
C9S C 0.0925(3) 0.2410(2) 0.5187(3) 0.0350(11) Uani 1 1 d .
H9S H 0.0518 0.2064 0.5325 0.042 Uiso 1 1 calc R
C10S C 0.1984(3) 0.2273(2) 0.5361(3) 0.0360(11) Uani 1 1 d .
H10S H 0.2303 0.1836 0.5620 0.043 Uiso 1 1 calc R
C11S C 0.2571(3) 0.2776(2) 0.5157(3) 0.0365(11) Uani 1 1 d .
H11S H 0.3298 0.2686 0.5275 0.044 Uiso 1 1 calc R
C12S C 0.2099(3) 0.3411(2) 0.4781(3) 0.0317(10) Uani 1 1 d .
H12S H 0.2507 0.3756 0.4641 0.038 Uiso 1 1 calc R

loop_
_atom_site_aniso_label
_atom_site_aniso_U_11
_atom_site_aniso_U_22
_atom_site_aniso_U_33
_atom_site_aniso_U_23
_atom_site_aniso_U_13
_atom_site_aniso_U_12
Al1 0.0182(7) 0.0228(6) 0.0223(7) 0.0005(5) 0.0092(6) -0.0007(5)
O1 0.0156(13) 0.0309(15) 0.0147(14) 0.0010(12) 0.0039(11) 0.0006(11)
C1 0.016(2) 0.0139(19) 0.018(2) -0.0015(17) 0.0056(19) 0.0067(16)
C2 0.018(2) 0.0134(19) 0.020(2) 0.0024(16) 0.0096(19) 0.0048(16)
C3 0.017(2) 0.017(2) 0.022(2) -0.0027(17) 0.0057(19) -0.0019(16)
C4 0.017(2) 0.014(2) 0.026(3) 0.0002(18) 0.009(2) -0.0021(16)
C5 0.023(2) 0.0137(19) 0.020(2) 0.0031(17) 0.010(2) 0.0018(17)
C6 0.012(2) 0.0135(19) 0.016(2) -0.0002(17) 0.0022(18) 0.0010(16)
C7 0.010(2) 0.026(2) 0.020(2) -0.0011(18) 0.0035(18) -0.0003(16)
C8 0.018(2) 0.024(2) 0.019(2) 0.0005(18) 0.0076(19) 0.0002(17)
C9 0.022(2) 0.035(2) 0.022(3) 0.006(2) 0.010(2) -0.0028(18)
C10 0.031(3) 0.055(3) 0.021(3) -0.001(2) 0.014(2) 0.001(2)
C11 0.023(2) 0.039(3) 0.017(3) -0.004(2) 0.004(2) 0.0062(19)
C12 0.016(2) 0.032(2) 0.017(2) -0.0044(19) 0.0035(18) 0.0042(17)
C13 0.024(2) 0.024(2) 0.023(2) 0.0031(18) 0.0074(19) -0.0004(17)
C14 0.043(3) 0.031(2) 0.032(3) 0.006(2) 0.013(2) -0.006(2)
C15 0.031(2) 0.023(2) 0.029(3) -0.0049(19) 0.012(2) 0.0001(18)
C16 0.033(3) 0.027(2) 0.025(2) -0.0057(19) 0.009(2) 0.0094(19)
C17 0.041(3) 0.046(3) 0.031(3) -0.009(2) 0.009(2) 0.018(2)
C18 0.041(3) 0.026(2) 0.033(3) -0.004(2) 0.010(2) 0.004(2)
C19 0.016(2) 0.020(2) 0.019(2) 0.0012(18) 0.0098(19) -0.0017(17)
C20 0.019(2) 0.022(2) 0.018(2) 0.0004(18) 0.0058(19) -0.0054(17)
C21 0.035(3) 0.028(2) 0.029(3) -0.002(2) 0.014(2) -0.007(2)
C22 0.030(3) 0.038(3) 0.032(3) -0.008(2) 0.007(2) -0.011(2)
C23 0.020(2) 0.038(3) 0.025(3) 0.004(2) 0.007(2) 0.0005(19)
C24 0.018(2) 0.030(2) 0.022(2) 0.0004(19) 0.012(2) -0.0049(18)
C25 0.032(2) 0.018(2) 0.020(2) -0.0004(18) 0.011(2) -0.0028(18)
C26 0.041(3) 0.024(2) 0.048(3) 0.003(2) 0.029(2) -0.0001(19)
C27 0.032(2) 0.020(2) 0.033(3) -0.0001(19) 0.013(2) -0.0018(18)
C28 0.025(2) 0.021(2) 0.023(2) 0.0044(18) 0.0063(19) 0.0075(17)
C29 0.035(3) 0.034(2) 0.032(3) 0.006(2) 0.012(2) 0.012(2)
C30 0.038(3) 0.031(2) 0.043(3) 0.011(2) 0.020(2) 0.004(2)
C31 0.018(2) 0.030(2) 0.025(2) -0.0002(19) 0.0037(19) -0.0055(18)
C32 0.039(3) 0.034(2) 0.040(3) -0.006(2) 0.017(2) -0.007(2)
C1S 0.046(3) 0.032(2) 0.029(3) 0.001(2) 0.015(2) -0.006(2)
C2S 0.041(3) 0.039(3) 0.034(3) 0.005(2) 0.020(2) 0.003(2)
C3S 0.060(3) 0.042(3) 0.026(3) -0.001(2) 0.007(3) -0.014(3)
C4S 0.106(5) 0.035(3) 0.025(3) -0.004(2) 0.011(3) 0.024(3)
C5S 0.069(4) 0.088(4) 0.029(3) 0.020(3) 0.021(3) 0.053(3)
C6S 0.043(3) 0.062(3) 0.034(3) 0.016(3) 0.019(3) 0.008(3)
C7S 0.032(3) 0.030(2) 0.024(3) -0.002(2) 0.006(2) 0.005(2)
C8S 0.031(3) 0.034(3) 0.033(3) -0.006(2) 0.015(2) -0.005(2)
C9S 0.044(3) 0.029(3) 0.029(3) 0.000(2) 0.013(2) -0.010(2)
C10S 0.040(3) 0.021(2) 0.032(3) 0.001(2) 0.002(2) -0.002(2)
C11S 0.028(3) 0.035(3) 0.038(3) -0.009(2) 0.006(2) 0.001(2)
C12S 0.035(3) 0.029(2) 0.024(3) -0.002(2) 0.006(2) -0.010(2)

loop_
_atom_type_symbol
_atom_type_description
_atom_type_scat_dispersion_real
_atom_type_scat_dispersion_imag
_atom_type_scat_source
C C 0.0033 0.0016 'International Tables Vol C Tables 4.2.6.8 and 6.1.1.4'
H H 0.0000 0.0000 'International Tables Vol C Tables 4.2.6.8 and 6.1.1.4'
O O 0.0106 0.0060 'International Tables Vol C Tables 4.2.6.8 and 6.1.1.4'
Al Al 0.0645 0.0514 'International Tables Vol C Tables 4.2.6.8 and 6.1.1.4'

loop_
_geom_angle_atom_site_label_1
_geom_angle_atom_site_label_2
_geom_angle_atom_site_label_3
_geom_angle
_geom_angle_site_symmetry_1
_geom_angle_site_symmetry_3
O1 Al1 O1 78.88(12) . 3_667
O1 Al1 C31 115.72(14) . .
O1 Al1 C31 110.15(14) 3_667 .
O1 Al1 C1 113.20(13) . .
O1 Al1 C1 115.90(13) 3_667 .
C31 Al1 C1 117.16(14) . .
O1 Al1 Al1 39.58(7) . 3_667
O1 Al1 Al1 39.30(8) 3_667 3_667
C31 Al1 Al1 120.25(12) . 3_667
C1 Al1 Al1 122.54(11) . 3_667
Al1 O1 Al1 101.12(12) . 3_667
Al1 O1 H1 129.4 . .
Al1 O1 H1 129.4 3_667 .
C6 C1 C2 116.6(3) . .
C6 C1 Al1 119.9(2) . .
C2 C1 Al1 123.3(3) . .
C3 C2 C1 121.0(3) . .
C3 C2 C7 117.3(3) . .
C1 C2 C7 121.5(3) . .
C2 C3 C4 121.3(3) . .
C2 C3 H3 119.3 . .
C4 C3 H3 119.3 . .
C5 C4 C3 118.9(3) . .
C5 C4 H4 120.6 . .
C3 C4 H4 120.6 . .
C4 C5 C6 121.0(3) . .
C4 C5 H5 119.5 . .
C6 C5 H5 119.5 . .
C5 C6 C1 121.0(3) . .
C5 C6 C19 119.3(3) . .
C1 C6 C19 119.4(3) . .
C12 C7 C8 119.4(3) . .
C12 C7 C2 120.8(3) . .
C8 C7 C2 119.8(3) . .
C9 C8 C7 118.7(3) . .
C9 C8 C13 120.6(3) . .
C7 C8 C13 120.5(3) . .
C10 C9 C8 121.5(4) . .
C10 C9 H9 119.2 . .
C8 C9 H9 119.2 . .
C11 C10 C9 119.8(4) . .
C11 C10 H10 120.1 . .
C9 C10 H10 120.1 . .
C10 C11 C12 121.3(4) . .
C10 C11 H11 119.3 . .
C12 C11 H11 119.3 . .
C11 C12 C7 119.3(3) . .
C11 C12 C16 119.3(3) . .
C7 C12 C16 121.4(3) . .
C8 C13 C15 110.4(3) . .
C8 C13 C14 113.5(3) . .
C15 C13 C14 109.4(3) . .
C8 C13 H13 107.8 . .
C15 C13 H13 107.8 . .
C14 C13 H13 107.8 . .
C13 C14 H14A 109.5 . .
C13 C14 H14B 109.5 . .
H14A C14 H14B 109.5 . .
C13 C14 H14C 109.5 . .
H14A C14 H14C 109.5 . .
H14B C14 H14C 109.5 . .
C13 C15 H15A 109.5 . .
C13 C15 H15B 109.5 . .
H15A C15 H15B 109.5 . .
C13 C15 H15C 109.5 . .
H15A C15 H15C 109.5 . .
H15B C15 H15C 109.5 . .
C17 C16 C12 112.7(3) . .
C17 C16 C18 109.4(3) . .
C12 C16 C18 110.7(3) . .
C17 C16 H16 108.0 . .
C12 C16 H16 108.0 . .
C18 C16 H16 108.0 . .
C16 C17 H17A 109.5 . .
C16 C17 H17B 109.5 . .
H17A C17 H17B 109.5 . .
C16 C17 H17C 109.5 . .
H17A C17 H17C 109.5 . .
H17B C17 H17C 109.5 . .
C16 C18 H18A 109.5 . .
C16 C18 H18B 109.5 . .
H18A C18 H18B 109.5 . .
C16 C18 H18C 109.5 . .
H18A C18 H18C 109.5 . .
H18B C18 H18C 109.5 . .
C24 C19 C20 120.2(3) . .
C24 C19 C6 120.9(3) . .
C20 C19 C6 118.9(3) . .
C21 C20 C19 118.7(3) . .
C21 C20 C25 120.3(3) . .
C19 C20 C25 120.9(3) . .
C20 C21 C22 121.0(4) . .
C20 C21 H21 119.5 . .
C22 C21 H21 119.5 . .
C23 C22 C21 120.4(4) . .
C23 C22 H22 119.8 . .
C21 C22 H22 119.8 . .
C22 C23 C24 120.7(4) . .
C22 C23 H23 119.7 . .
C24 C23 H23 119.7 . .
C23 C24 C19 118.8(3) . .
C23 C24 C28 120.4(3) . .
C19 C24 C28 120.8(3) . .
C20 C25 C26 114.4(3) . .
C20 C25 C27 110.1(3) . .
C26 C25 C27 108.3(3) . .
C20 C25 H25 108.0 . .
C26 C25 H25 108.0 . .
C27 C25 H25 108.0 . .
C25 C26 H26A 109.5 . .
C25 C26 H26B 109.5 . .
H26A C26 H26B 109.5 . .
C25 C26 H26C 109.5 . .
H26A C26 H26C 109.5 . .
H26B C26 H26C 109.5 . .
C25 C27 H27A 109.5 . .
C25 C27 H27B 109.5 . .
H27A C27 H27B 109.5 . .
C25 C27 H27C 109.5 . .
H27A C27 H27C 109.5 . .
H27B C27 H27C 109.5 . .
C24 C28 C29 114.2(3) . .
C24 C28 C30 110.1(3) . .
C29 C28 C30 108.1(3) . .
C24 C28 H28 108.1 . .
C29 C28 H28 108.1 . .
C30 C28 H28 108.1 . .
C28 C29 H29A 109.5 . .
C28 C29 H29B 109.5 . .
H29A C29 H29B 109.5 . .
C28 C29 H29C 109.5 . .
H29A C29 H29C 109.5 . .
H29B C29 H29C 109.5 . .
C28 C30 H30A 109.5 . .
C28 C30 H30B 109.5 . .
H30A C30 H30B 109.5 . .
C28 C30 H30C 109.5 . .
H30A C30 H30C 109.5 . .
H30B C30 H30C 109.5 . .
C32 C31 Al1 121.0(3) . .
C32 C31 H31A 107.1 . .
Al1 C31 H31A 107.1 . .
C32 C31 H31B 107.1 . .
Al1 C31 H31B 107.1 . .
H31A C31 H31B 106.8 . .
C31 C32 H32A 109.5 . .
C31 C32 H32B 109.5 . .
H32A C32 H32B 109.5 . .
C31 C32 H32C 109.5 . .
H32A C32 H32C 109.5 . .
H32B C32 H32C 109.5 . .
C6S C1S C2S 120.5(4) . .
C6S C1S H1S 119.7 . .
C2S C1S H1S 119.7 . .
C1S C2S C3S 120.3(4) . .
C1S C2S H2S 119.9 . .
C3S C2S H2S 119.9 . .
C2S C3S C4S 119.1(4) . .
C2S C3S H3S 120.5 . .
C4S C3S H3S 120.5 . .
C5S C4S C3S 119.7(4) . .
C5S C4S H4S 120.2 . .
C3S C4S H4S 120.2 . .
C6S C5S C4S 120.3(4) . .
C6S C5S H5S 119.9 . .
C4S C5S H5S 119.9 . .
C1S C6S C5S 120.2(4) . .
C1S C6S H6S 119.9 . .
C5S C6S H6S 119.9 . .
C12S C7S C8S 119.4(4) . .
C12S C7S H7S 120.3 . .
C8S C7S H7S 120.3 . .
C9S C8S C7S 119.9(4) . .
C9S C8S H8S 120.1 . .
C7S C8S H8S 120.1 . .
C8S C9S C10S 120.8(4) . .
C8S C9S H9S 119.6 . .
C10S C9S H9S 119.6 . .
C11S C10S C9S 119.4(4) . .
C11S C10S H10S 120.3 . .
C9S C10S H10S 120.3 . .
C10S C11S C12S 119.9(4) . .
C10S C11S H11S 120.0 . .
C12S C11S H11S 120.0 . .
C7S C12S C11S 120.6(4) . .
C7S C12S H12S 119.7 . .
C11S C12S H12S 119.7 . .

loop_
_geom_bond_atom_site_label_1
_geom_bond_atom_site_label_2
_geom_bond_distance
_geom_bond_site_symmetry_2
Al1 O1 1.836(2) .
Al1 O1 1.847(2) 3_667
Al1 C31 1.942(4) .
Al1 C1 1.984(3) .
Al1 Al1 2.845(2) 3_667
O1 Al1 1.847(2) 3_667
O1 H1 0.8499 .
C1 C6 1.417(5) .
C1 C2 1.418(5) .
C2 C3 1.385(4) .
C2 C7 1.500(5) .
C3 C4 1.385(5) .
C3 H3 0.9500 .
C4 C5 1.383(5) .
C4 H4 0.9500 .
C5 C6 1.394(4) .
C5 H5 0.9500 .
C6 C19 1.503(5) .
C7 C12 1.417(5) .
C7 C8 1.420(5) .
C8 C9 1.392(5) .
C8 C13 1.525(5) .
C9 C10 1.380(5) .
C9 H9 0.9500 .
C10 C11 1.377(5) .
C10 H10 0.9500 .
C11 C12 1.389(5) .
C11 H11 0.9500 .
C12 C16 1.529(5) .
C13 C15 1.538(4) .
C13 C14 1.539(5) .
C13 H13 1.0000 .
C14 H14A 0.9800 .
C14 H14B 0.9800 .
C14 H14C 0.9800 .
C15 H15A 0.9800 .
C15 H15B 0.9800 .
C15 H15C 0.9800 .
C16 C17 1.527(5) .
C16 C18 1.536(5) .
C16 H16 1.0000 .
C17 H17A 0.9800 .
C17 H17B 0.9800 .
C17 H17C 0.9800 .
C18 H18A 0.9800 .
C18 H18B 0.9800 .
C18 H18C 0.9800 .
C19 C24 1.411(5) .
C19 C20 1.413(5) .
C20 C21 1.383(5) .
C20 C25 1.514(5) .
C21 C22 1.385(5) .
C21 H21 0.9500 .
C22 C23 1.377(5) .
C22 H22 0.9500 .
C23 C24 1.394(5) .
C23 H23 0.9500 .
C24 C28 1.515(5) .
C25 C26 1.534(5) .
C25 C27 1.537(5) .
C25 H25 1.0000 .
C26 H26A 0.9800 .
C26 H26B 0.9800 .
C26 H26C 0.9800 .
C27 H27A 0.9800 .
C27 H27B 0.9800 .
C27 H27C 0.9800 .
C28 C29 1.537(5) .
C28 C30 1.538(5) .
C28 H28 1.0000 .
C29 H29A 0.9800 .
C29 H29B 0.9800 .
C29 H29C 0.9800 .
C30 H30A 0.9800 .
C30 H30B 0.9800 .
C30 H30C 0.9800 .
C31 C32 1.518(5) .
C31 H31A 0.9900 .
C31 H31B 0.9900 .
C32 H32A 0.9800 .
C32 H32B 0.9800 .
C32 H32C 0.9800 .
C1S C6S 1.357(5) .
C1S C2S 1.369(5) .
C1S H1S 0.9500 .
C2S C3S 1.375(6) .
C2S H2S 0.9500 .
C3S C4S 1.384(6) .
C3S H3S 0.9500 .
C4S C5S 1.381(7) .
C4S H4S 0.9500 .
C5S C6S 1.357(6) .
C5S H5S 0.9500 .
C6S H6S 0.9500 .
C7S C12S 1.373(5) .
C7S C8S 1.389(5) .
C7S H7S 0.9500 .
C8S C9S 1.371(5) .
C8S H8S 0.9500 .
C9S C10S 1.382(5) .
C9S H9S 0.9500 .
C10S C11S 1.377(5) .
C10S H10S 0.9500 .
C11S C12S 1.383(5) .
C11S H11S 0.9500 .
C12S H12S 0.9500 .

loop_
_geom_torsion_atom_site_label_1
_geom_torsion_atom_site_label_2
_geom_torsion_atom_site_label_3
_geom_torsion_atom_site_label_4
_geom_torsion
_geom_torsion_site_symmetry_1
_geom_torsion_site_symmetry_4
C31 Al1 O1 Al1 107.16(16) . 3_667
C1 Al1 O1 Al1 -113.58(14) . 3_667
O1 Al1 C1 C6 144.9(2) . .
O1 Al1 C1 C6 56.3(3) 3_667 .
C31 Al1 C1 C6 -76.5(3) . .
Al1 Al1 C1 C6 101.1(3) 3_667 .
O1 Al1 C1 C2 -39.8(3) . .
O1 Al1 C1 C2 -128.4(3) 3_667 .
C31 Al1 C1 C2 98.8(3) . .
Al1 Al1 C1 C2 -83.7(3) 3_667 .
C6 C1 C2 C3 -2.9(5) . .
Al1 C1 C2 C3 -178.3(2) . .
C6 C1 C2 C7 172.8(3) . .
Al1 C1 C2 C7 -2.6(4) . .
C1 C2 C3 C4 -0.1(5) . .
C7 C2 C3 C4 -176.0(3) . .
C2 C3 C4 C5 2.4(5) . .
C3 C4 C5 C6 -1.7(5) . .
C4 C5 C6 C1 -1.5(5) . .
C4 C5 C6 C19 172.6(3) . .
C2 C1 C6 C5 3.7(5) . .
Al1 C1 C6 C5 179.3(2) . .
C2 C1 C6 C19 -170.4(3) . .
Al1 C1 C6 C19 5.2(4) . .
C3 C2 C7 C12 -77.3(4) . .
C1 C2 C7 C12 106.7(4) . .
C3 C2 C7 C8 99.3(4) . .
C1 C2 C7 C8 -76.6(4) . .
C12 C7 C8 C9 -2.2(5) . .
C2 C7 C8 C9 -179.0(3) . .
C12 C7 C8 C13 172.9(3) . .
C2 C7 C8 C13 -3.8(5) . .
C7 C8 C9 C10 1.1(5) . .
C13 C8 C9 C10 -174.0(3) . .
C8 C9 C10 C11 0.4(6) . .
C9 C10 C11 C12 -0.7(6) . .
C10 C11 C12 C7 -0.5(5) . .
C10 C11 C12 C16 177.4(3) . .
C8 C7 C12 C11 1.9(5) . .
C2 C7 C12 C11 178.6(3) . .
C8 C7 C12 C16 -175.9(3) . .
C2 C7 C12 C16 0.8(5) . .
C9 C8 C13 C15 90.9(4) . .
C7 C8 C13 C15 -84.1(4) . .
C9 C8 C13 C14 -32.4(5) . .
C7 C8 C13 C14 152.6(3) . .
C11 C12 C16 C17 43.8(5) . .
C7 C12 C16 C17 -138.3(3) . .
C11 C12 C16 C18 -79.1(4) . .
C7 C12 C16 C18 98.8(4) . .
C5 C6 C19 C24 92.1(4) . .
C1 C6 C19 C24 -93.7(4) . .
C5 C6 C19 C20 -87.7(4) . .
C1 C6 C19 C20 86.4(4) . .
C24 C19 C20 C21 4.1(5) . .
C6 C19 C20 C21 -176.0(3) . .
C24 C19 C20 C25 -172.5(3) . .
C6 C19 C20 C25 7.4(5) . .
C19 C20 C21 C22 -1.2(5) . .
C25 C20 C21 C22 175.5(3) . .
C20 C21 C22 C23 -1.5(6) . .
C21 C22 C23 C24 1.1(6) . .
C22 C23 C24 C19 1.8(5) . .
C22 C23 C24 C28 -175.9(3) . .
C20 C19 C24 C23 -4.5(5) . .
C6 C19 C24 C23 175.7(3) . .
C20 C19 C24 C28 173.3(3) . .
C6 C19 C24 C28 -6.6(5) . .
C21 C20 C25 C26 34.3(5) . .
C19 C20 C25 C26 -149.1(3) . .
C21 C20 C25 C27 -87.9(4) . .
C19 C20 C25 C27 88.7(4) . .
C23 C24 C28 C29 -30.6(5) . .
C19 C24 C28 C29 151.8(3) . .
C23 C24 C28 C30 91.3(4) . .
C19 C24 C28 C30 -86.4(4) . .
O1 Al1 C31 C32 -19.3(4) . .
O1 Al1 C31 C32 67.8(3) 3_667 .
C1 Al1 C31 C32 -156.9(3) . .
Al1 Al1 C31 C32 25.5(4) 3_667 .
C6S C1S C2S C3S 0.7(6) . .
C1S C2S C3S C4S -0.6(6) . .
C2S C3S C4S C5S 0.0(7) . .
C3S C4S C5S C6S 0.6(7) . .
C2S C1S C6S C5S 0.0(6) . .
C4S C5S C6S C1S -0.6(7) . .
C12S C7S C8S C9S -0.1(6) . .
C7S C8S C9S C10S 0.2(6) . .
C8S C9S C10S C11S -0.1(6) . .
C9S C10S C11S C12S 0.0(6) . .
C8S C7S C12S C11S 0.0(6) . .
C10S C11S C12S C7S 0.0(6) . .
